data_1526475
loop_
_publ_author_name
'Schaak, R.E.'
'Mallouk, T.E.'

_publ_section_title
;
 K Ln Ti O4 (Ln = La, Nd, Sm, Eu, Gd, Dy): a new series of
 Ruddlesden-Popper phases synthesized by ion-exchange of H Ln Ti O4
;
_journal_name_full 'Journal of Solid State Chemistry'
_journal_page_first 225
_journal_page_last 232
_journal_volume 161
_journal_year 2001
_chemical_formula_sum 'Eu K O4 Ti'
_chemical_name_systematic 'K Eu (Ti O4)'
_space_group_IT_number 57
_symmetry_space_group_name_Hall '-P 2c 2b'
_symmetry_space_group_name_H-M 'P b c m'
_cell_angle_alpha 90
_cell_angle_beta 90
_cell_angle_gamma 90
_cell_formula_units_Z 4
_cell_length_a 13.0045
_cell_length_b 5.4116
_cell_length_c 5.4205
_cell_volume 381.469
_citation_journal_id_ASTM JSSCBI
_cod_data_source_file Schaak_JSSCBI_2001_1683.cif
_cod_data_source_block Eu1K1O4Ti1
_cod_original_cell_volume 381.4685
_cod_original_formula_sum 'Eu1 K1 O4 Ti1'
_cod_database_code 1526475

loop_
_symmetry_equiv_pos_as_xyz
x,y,z
-x,-y,z+1/2
x,-y+1/2,-z
-x,y+1/2,-z+1/2
-x,-y,-z
x,y,-z-1/2
-x,y-1/2,z
x,-y-1/2,z-1/2

loop_
_atom_site_label
_atom_site_type_symbol
_atom_site_fract_x
_atom_site_fract_y
_atom_site_fract_z
_atom_site_occupancy
_atom_site_U_iso_or_equiv
Eu1 Eu+3 0.8962 0.0209 0.25 0.96 0.0
O2 O-2 0.77 0.25 0 1.05 0.0
O4 O-2 0.381 0.021 0.25 1.04 0.0
Ti1 Ti+4 0.2481 0.011 0.25 1.016 0.0
K1 K+1 0.5941 0.019 0.25 1.034 0.0
O1 O-2 0.2 0.25 0 0.95 0.0
O3 O-2 0.0632 -0.064 0.25 1.06 0.0
